data_1519196
loop_
_publ_author_name
'Butler, Ian R.'
'Light, Mark E.'
'Hursthouse, Michael B.'

_publ_section_title
;
 C25H36BrFeO3P2Re
;
_journal_name_full 'Crystal Structure Report Archive'
_journal_page_first 747
_journal_year 1998
_chemical_formula_sum 'C25 H36 Br Fe O3 P2 Re'
_chemical_formula_weight 768.44
_space_group_IT_number 15
_symmetry_cell_setting monoclinic
_symmetry_space_group_name_Hall '-C 2yc'
_symmetry_space_group_name_H-M 'C 1 2/c 1'
_atom_sites_solution_hydrogens geom
_atom_sites_solution_primary direct
_atom_sites_solution_secondary difmap
_cell_angle_alpha 90.00
_cell_angle_beta 99.63(3)
_cell_angle_gamma 90.00
_cell_formula_units_Z 8
_cell_length_a 19.348(4)
_cell_length_b 9.607(2)
_cell_length_c 30.063(6)
_cell_measurement_temperature 293(2)
_cell_volume 5509(2)
_computing_cell_refinement REFINE
_computing_data_collection 'MADNES (Pflugrath & Messerschmidt, 1989)'
_computing_data_reduction 'ABSURD (Karaulov, 1992)'
_computing_publication_material SHELXL97
_computing_structure_refinement 'SHELXL97 (Sheldrick, 2008)'
_computing_structure_solution 'SIR92 (Altomare, Cascarano, Giacovazzo & Guaglitardi, 1993)'
_diffrn_ambient_temperature 293(2)
_diffrn_measured_fraction_theta_full 0.836
_diffrn_measured_fraction_theta_max 0.837
_diffrn_measurement_device_type 'Delft instruments FAST area detector'
_diffrn_measurement_method 'Intensity measurements as described by Darr, Drake, Hursthouse & Malik (1993)'
_diffrn_radiation_monochromator graphite
_diffrn_radiation_source 'rotating anode generator'
_diffrn_radiation_type MoK\a
_diffrn_radiation_wavelength 0.71073
_diffrn_reflns_av_R_equivalents 0.1084
_diffrn_reflns_av_sigmaI/netI 0.1120
_diffrn_reflns_limit_h_max 21
_diffrn_reflns_limit_h_min -21
_diffrn_reflns_limit_k_max 11
_diffrn_reflns_limit_k_min -10
_diffrn_reflns_limit_l_max 34
_diffrn_reflns_limit_l_min -30
_diffrn_reflns_number 9991
_diffrn_reflns_theta_full 24.87
_diffrn_reflns_theta_max 24.87
_diffrn_reflns_theta_min 2.14
_exptl_absorpt_coefficient_mu 6.508
_exptl_absorpt_correction_type none
_exptl_crystal_colour unknown
_exptl_crystal_density_diffrn 1.853
_exptl_crystal_density_method 'not measured'
_exptl_crystal_description unknown
_exptl_crystal_F_000 3008
_exptl_crystal_size_max 0.3
_exptl_crystal_size_mid 0.3
_exptl_crystal_size_min 0.2
_refine_diff_density_max 1.727
_refine_diff_density_min -1.033
_refine_diff_density_rms 0.227
_refine_ls_extinction_method none
_refine_ls_goodness_of_fit_ref 1.097
_refine_ls_hydrogen_treatment constr
_refine_ls_matrix_type full
_refine_ls_number_parameters 306
_refine_ls_number_reflns 4014
_refine_ls_number_restraints 18
_refine_ls_restrained_S_all 1.102
_refine_ls_R_factor_all 0.0748
_refine_ls_R_factor_gt 0.0552
_refine_ls_shift/su_max 0.041
_refine_ls_shift/su_mean 0.003
_refine_ls_structure_factor_coef Fsqd
_refine_ls_weighting_details 'calc w=1/[\s^2^(Fo^2^)+(0.0608P)^2^+0.0000P] where P=(Fo^2^+2Fc^2^)/3'
_refine_ls_weighting_scheme calc
_refine_ls_wR_factor_gt 0.1352
_refine_ls_wR_factor_ref 0.1386
_reflns_number_gt 3065
_reflns_number_total 4014
_reflns_threshold_expression >2\s(I)
_cod_data_source_file eCrystal-747.cif
_cod_data_source_block s92
_cod_depositor_comments
;
Citation :
Butler, Ian R. and Light, Mark E. and Hursthouse, Michael B. (1998) 
University of Southampton, Crystal Structure Report Archive. 
(doi:10.5258/ecrystals/747)

More at:
http://ecrystals.chem.soton.ac.uk/747/
;
_cod_original_sg_symbol_H-M C2/c
_cod_database_code 1519196

loop_
_symmetry_equiv_pos_as_xyz
'x, y, z'
'-x, y, -z+1/2'
'x+1/2, y+1/2, z'
'-x+1/2, y+1/2, -z+1/2'
'-x, -y, -z'
'x, -y, z-1/2'
'-x+1/2, -y+1/2, -z'
'x+1/2, -y+1/2, z-1/2'

loop_
_atom_site_label
_atom_site_type_symbol
_atom_site_fract_x
_atom_site_fract_y
_atom_site_fract_z
_atom_site_U_iso_or_equiv
_atom_site_adp_type
_atom_site_occupancy
_atom_site_symmetry_multiplicity
_atom_site_calc_flag
_atom_site_refinement_flags
_atom_site_disorder_assembly
_atom_site_disorder_group
Re1 Re 0.232060(9) 0.85294(2) 0.146489(5) 0.02954(5) Uani 1 1 d . . .
Fe1 Fe 0.20968(3) 0.44708(7) 0.066542(19) 0.03004(18) Uani 1 1 d . . .
P1 P 0.12624(6) 0.70163(13) 0.12064(4) 0.0290(3) Uani 1 1 d . . .
P2 P 0.32365(6) 0.66510(14) 0.14239(4) 0.0314(3) Uani 1 1 d . . .
C1 C 0.3012(2) 0.5170(5) 0.10494(13) 0.0267(12) Uani 1 1 d . . .
C7 C 0.1154(2) 0.3547(6) 0.04081(15) 0.0474(16) Uani 1 1 d . . .
H7 H 0.1078 0.2607 0.0343 0.057 Uiso 1 1 calc R . .
C2 C 0.3056(2) 0.5119(5) 0.05755(14) 0.0388(15) Uani 1 1 d . . .
H2 H 0.3134 0.5874 0.0397 0.047 Uiso 1 1 calc R . .
C24 C 0.3030(2) 0.9908(5) 0.16608(16) 0.0481(17) Uani 1 1 d . . .
C9 C 0.1289(2) 0.5672(5) 0.07909(13) 0.0325(14) Uani 1 1 d . . .
C10 C 0.1421(2) 0.5882(5) 0.03348(13) 0.0332(14) Uani 1 1 d . . .
H10 H 0.1543 0.6717 0.0212 0.040 Uiso 1 1 calc R . .
C5 C 0.2842(3) 0.3765(5) 0.11637(15) 0.0463(17) Uani 1 1 d . . .
H5 H 0.2752 0.3483 0.1444 0.056 Uiso 1 1 calc R . .
C4 C 0.2832(3) 0.2903(6) 0.07953(19) 0.062(2) Uani 1 1 d . . .
H4 H 0.2756 0.1947 0.0783 0.075 Uiso 1 1 calc R . .
C6 C 0.1332(2) 0.4583(6) 0.01123(15) 0.0428(16) Uani 1 1 d . . .
H6 H 0.1382 0.4431 -0.0186 0.051 Uiso 1 1 calc R . .
C8 C 0.1117(2) 0.4223(6) 0.08237(15) 0.0425(15) Uani 1 1 d . . .
H8 H 0.0999 0.3794 0.1078 0.051 Uiso 1 1 calc R . .
C3 C 0.2965(3) 0.3791(6) 0.04361(17) 0.0566(18) Uani 1 1 d . . .
H3 H 0.2986 0.3488 0.0145 0.068 Uiso 1 1 calc R . .
Br1 Br 0.24478(3) 0.89798(6) 0.061938(16) 0.05106(16) Uani 1 1 d . . .
C13 C 0.0614(2) 0.6994(7) 0.19844(15) 0.0604(19) Uani 1 1 d . . .
H13A H 0.0327 0.6459 0.2153 0.091 Uiso 1 1 calc R . .
H13B H 0.0331 0.7677 0.1806 0.091 Uiso 1 1 calc R . .
H13C H 0.0978 0.7451 0.2189 0.091 Uiso 1 1 calc R . .
O2 O 0.3404(2) 1.0766(5) 0.17969(15) 0.0814(16) Uani 1 1 d . . .
O1 O 0.1327(2) 1.1004(5) 0.14509(15) 0.0865(17) Uani 1 1 d . . .
C14 C 0.0479(2) 0.8036(6) 0.09631(15) 0.0427(16) Uani 1 1 d . . .
H14 H 0.0392 0.8711 0.1192 0.051 Uiso 1 1 calc R . .
C12 C 0.1505(3) 0.5111(6) 0.19293(14) 0.0462(16) Uani 1 1 d . . .
H12A H 0.1822 0.5679 0.2132 0.069 Uiso 1 1 calc R . .
H12B H 0.1758 0.4639 0.1725 0.069 Uiso 1 1 calc R . .
H12C H 0.1290 0.4438 0.2099 0.069 Uiso 1 1 calc R . .
C21 C 0.4128(3) 0.4630(7) 0.19692(16) 0.060(2) Uani 1 1 d . . .
H21A H 0.4581 0.5062 0.2012 0.090 Uiso 1 1 calc R . .
H21B H 0.4050 0.4143 0.1686 0.090 Uiso 1 1 calc R . .
H21C H 0.4106 0.3985 0.2210 0.090 Uiso 1 1 calc R . .
C20 C 0.3566(3) 0.5742(8) 0.19677(15) 0.068(2) Uani 1 1 d . . .
H20 H 0.3159 0.5252 0.2046 0.082 Uiso 1 1 calc R . .
C11 C 0.0951(2) 0.6006(6) 0.16678(15) 0.0470(16) Uani 1 1 d . . .
H11 H 0.0580 0.5383 0.1523 0.056 Uiso 1 1 calc R . .
C22 C 0.3816(5) 0.6722(8) 0.2369(2) 0.127(3) Uani 1 1 d U . .
H22A H 0.4262 0.7114 0.2338 0.191 Uiso 1 1 calc R . .
H22B H 0.3861 0.6206 0.2645 0.191 Uiso 1 1 calc R . .
H22C H 0.3480 0.7456 0.2372 0.191 Uiso 1 1 calc R . .
C15 C 0.0564(3) 0.8864(6) 0.05376(16) 0.057(2) Uani 1 1 d . . .
H15A H 0.0218 0.9589 0.0489 0.086 Uiso 1 1 calc R . .
H15B H 0.0503 0.8251 0.0282 0.086 Uiso 1 1 calc R . .
H15C H 0.1024 0.9269 0.0577 0.086 Uiso 1 1 calc R . .
C18 C 0.4524(3) 0.6429(6) 0.10565(19) 0.093(3) Uani 1 1 d . . .
H18A H 0.4879 0.6960 0.0945 0.139 Uiso 1 1 calc R . .
H18B H 0.4302 0.5814 0.0824 0.139 Uiso 1 1 calc R . .
H18C H 0.4734 0.5894 0.1313 0.139 Uiso 1 1 calc R . .
C17 C 0.4007(3) 0.7364(7) 0.1187(2) 0.083(2) Uani 1 1 d D . .
H17 H 0.3828 0.7959 0.0929 0.100 Uiso 1 1 calc R . .
C23 C 0.1681(3) 1.0070(5) 0.14463(16) 0.0460(16) Uani 1 1 d . . .
C16 C -0.0198(3) 0.7097(7) 0.0849(2) 0.066(2) Uani 1 1 d . . .
H16A H -0.0282 0.6634 0.1118 0.099 Uiso 1 1 calc R . .
H16B H -0.0129 0.6417 0.0627 0.099 Uiso 1 1 calc R . .
H16C H -0.0594 0.7670 0.0733 0.099 Uiso 1 1 calc R . .
O3 O 0.22456(19) 0.8139(5) 0.24486(10) 0.0680(15) Uani 1 1 d . . .
C25 C 0.2273(2) 0.8253(5) 0.21049(16) 0.0435(16) Uani 1 1 d . . .
C19 C 0.4468(4) 0.8272(7) 0.1551(2) 0.252(3) Uani 1 1 d DU . .
H19A H 0.4211 0.8482 0.1789 0.378 Uiso 1 1 calc R . .
H19B H 0.4592 0.9122 0.1416 0.378 Uiso 1 1 calc R . .
H19C H 0.4887 0.7770 0.1672 0.378 Uiso 1 1 calc R . .

loop_
_atom_site_aniso_label
_atom_site_aniso_U_11
_atom_site_aniso_U_22
_atom_site_aniso_U_33
_atom_site_aniso_U_23
_atom_site_aniso_U_13
_atom_site_aniso_U_12
Re1 0.02918(9) 0.02605(9) 0.03260(9) -0.00218(8) 0.00288(7) 0.00023(9)
Fe1 0.0265(3) 0.0287(4) 0.0338(3) -0.0066(3) 0.0019(2) -0.0019(3)
P1 0.0204(6) 0.0320(6) 0.0335(6) -0.0022(5) 0.0017(4) 0.0027(5)
P2 0.0193(5) 0.0354(7) 0.0388(6) -0.0060(5) 0.0028(4) -0.0022(6)
C1 0.026(2) 0.023(2) 0.031(2) -0.0014(18) 0.0027(16) 0.000(2)
C7 0.032(3) 0.051(3) 0.058(3) -0.019(2) 0.003(2) -0.021(3)
C2 0.020(2) 0.053(3) 0.046(2) 0.004(2) 0.0130(18) 0.008(2)
C24 0.053(3) 0.035(3) 0.053(3) -0.011(2) 0.000(2) 0.007(3)
C9 0.024(2) 0.047(3) 0.025(2) -0.008(2) 0.0008(17) 0.001(2)
C10 0.022(2) 0.040(3) 0.035(2) 0.001(2) -0.0041(18) 0.005(2)
C5 0.047(3) 0.041(3) 0.048(3) 0.002(2) -0.001(2) 0.007(3)
C4 0.046(3) 0.042(3) 0.090(4) -0.015(3) -0.015(3) 0.013(3)
C6 0.028(3) 0.058(3) 0.041(2) -0.011(2) 0.001(2) -0.001(3)
C8 0.035(3) 0.039(3) 0.055(3) -0.005(2) 0.012(2) -0.009(3)
C3 0.036(3) 0.067(4) 0.065(3) -0.025(3) 0.004(2) 0.020(3)
Br1 0.0647(3) 0.0483(3) 0.0406(2) 0.0058(2) 0.0100(2) -0.0135(3)
C13 0.040(3) 0.094(5) 0.051(3) -0.014(3) 0.021(2) 0.003(3)
O2 0.079(3) 0.054(3) 0.103(3) -0.012(2) -0.009(2) -0.020(3)
O1 0.070(3) 0.062(3) 0.117(3) -0.027(3) -0.015(3) 0.026(2)
C14 0.029(3) 0.052(3) 0.044(3) -0.006(2) -0.002(2) 0.007(3)
C12 0.053(3) 0.049(3) 0.040(2) 0.006(2) 0.017(2) -0.005(3)
C21 0.046(3) 0.068(4) 0.059(3) -0.002(3) -0.011(3) 0.013(3)
C20 0.043(3) 0.127(5) 0.029(3) -0.012(3) -0.010(2) 0.030(4)
C11 0.032(2) 0.060(4) 0.055(2) -0.007(3) 0.0237(18) -0.009(3)
C22 0.128(4) 0.131(4) 0.113(4) -0.027(3) -0.006(3) 0.027(4)
C15 0.053(3) 0.061(4) 0.052(3) 0.001(3) -0.007(3) 0.016(3)
C18 0.044(3) 0.121(6) 0.121(5) -0.045(4) 0.034(3) -0.021(4)
C17 0.040(3) 0.068(5) 0.150(5) -0.019(4) 0.040(3) -0.016(3)
C23 0.048(3) 0.031(3) 0.058(3) -0.015(2) 0.003(2) -0.006(3)
C16 0.023(3) 0.073(4) 0.091(4) -0.017(4) -0.020(3) 0.005(3)
O3 0.063(2) 0.108(4) 0.0324(17) -0.0161(19) 0.0073(16) -0.023(2)
C25 0.026(2) 0.040(3) 0.064(3) -0.016(2) 0.008(2) -0.014(2)
C19 0.242(5) 0.253(5) 0.266(5) -0.017(4) 0.061(4) 0.004(4)

loop_
_atom_type_symbol
_atom_type_description
_atom_type_scat_dispersion_real
_atom_type_scat_dispersion_imag
_atom_type_scat_source
C C 0.0033 0.0016 'International Tables Vol C Tables 4.2.6.8 and 6.1.1.4'
O O 0.0106 0.0060 'International Tables Vol C Tables 4.2.6.8 and 6.1.1.4'
Fe Fe 0.3463 0.8444 'International Tables Vol C Tables 4.2.6.8 and 6.1.1.4'
Br Br -0.2901 2.4595 'International Tables Vol C Tables 4.2.6.8 and 6.1.1.4'
Re Re -1.0185 7.2310 'International Tables Vol C Tables 4.2.6.8 and 6.1.1.4'
P P 0.1023 0.0942 'International Tables Vol C Tables 4.2.6.8 and 6.1.1.4'
H H 0.0000 0.0000 'International Tables Vol C Tables 4.2.6.8 and 6.1.1.4'

loop_
_geom_angle_atom_site_label_1
_geom_angle_atom_site_label_2
_geom_angle_atom_site_label_3
_geom_angle
_geom_angle_site_symmetry_1
_geom_angle_site_symmetry_3
C24 Re1 C23 84.4(2) . .
C24 Re1 C25 86.6(2) . .
C23 Re1 C25 89.9(2) . .
C24 Re1 P1 171.48(15) . .
C23 Re1 P1 87.09(16) . .
C25 Re1 P1 93.19(14) . .
C24 Re1 P2 92.05(15) . .
C23 Re1 P2 173.26(16) . .
C25 Re1 P2 95.65(15) . .
P1 Re1 P2 96.44(4) . .
C24 Re1 Br1 90.30(15) . .
C23 Re1 Br1 90.52(15) . .
C25 Re1 Br1 176.83(14) . .
P1 Re1 Br1 89.97(4) . .
P2 Re1 Br1 83.77(4) . .
C2 Fe1 C5 69.13(19) . .
C2 Fe1 C10 105.08(19) . .
C5 Fe1 C10 155.93(19) . .
C2 Fe1 C9 127.2(2) . .
C5 Fe1 C9 122.07(18) . .
C10 Fe1 C9 41.94(17) . .
C2 Fe1 C3 38.8(2) . .
C5 Fe1 C3 67.3(2) . .
C10 Fe1 C3 123.5(2) . .
C9 Fe1 C3 162.7(2) . .
C2 Fe1 C6 115.70(18) . .
C5 Fe1 C6 163.2(2) . .
C10 Fe1 C6 40.7(2) . .
C9 Fe1 C6 69.15(18) . .
C3 Fe1 C6 105.7(2) . .
C2 Fe1 C8 167.6(2) . .
C5 Fe1 C8 111.3(2) . .
C10 Fe1 C8 69.20(19) . .
C9 Fe1 C8 41.4(2) . .
C3 Fe1 C8 153.5(2) . .
C6 Fe1 C8 67.69(19) . .
C2 Fe1 C4 68.3(2) . .
C5 Fe1 C4 39.6(2) . .
C10 Fe1 C4 161.7(2) . .
C9 Fe1 C4 155.3(2) . .
C3 Fe1 C4 41.0(2) . .
C6 Fe1 C4 125.2(2) . .
C8 Fe1 C4 120.5(2) . .
C2 Fe1 C1 41.42(16) . .
C5 Fe1 C1 41.52(19) . .
C10 Fe1 C1 118.74(18) . .
C9 Fe1 C1 109.13(17) . .
C3 Fe1 C1 67.14(19) . .
C6 Fe1 C1 151.7(2) . .
C8 Fe1 C1 130.70(17) . .
C4 Fe1 C1 68.3(2) . .
C2 Fe1 C7 149.22(18) . .
C5 Fe1 C7 127.8(2) . .
C10 Fe1 C7 69.3(2) . .
C9 Fe1 C7 69.7(2) . .
C3 Fe1 C7 117.7(2) . .
C6 Fe1 C7 40.4(2) . .
C8 Fe1 C7 40.51(19) . .
C4 Fe1 C7 107.2(2) . .
C1 Fe1 C7 167.49(18) . .
C9 P1 C14 102.8(2) . .
C9 P1 C11 101.1(2) . .
C14 P1 C11 102.9(2) . .
C9 P1 Re1 120.67(15) . .
C14 P1 Re1 112.68(18) . .
C11 P1 Re1 114.51(15) . .
C1 P2 C20 100.8(3) . .
C1 P2 C17 99.9(2) . .
C20 P2 C17 108.9(3) . .
C1 P2 Re1 119.20(14) . .
C20 P2 Re1 115.29(19) . .
C17 P2 Re1 111.2(2) . .
C2 C1 C5 104.9(4) . .
C2 C1 P2 126.1(3) . .
C5 C1 P2 128.5(3) . .
C2 C1 Fe1 67.8(2) . .
C5 C1 Fe1 67.6(2) . .
P2 C1 Fe1 134.0(2) . .
C6 C7 C8 106.5(5) . .
C6 C7 Fe1 68.9(3) . .
C8 C7 Fe1 69.2(3) . .
C6 C7 H7 126.7 . .
C8 C7 H7 126.7 . .
Fe1 C7 H7 126.7 . .
C3 C2 C1 108.3(4) . .
C3 C2 Fe1 71.0(3) . .
C1 C2 Fe1 70.8(2) . .
C3 C2 H2 125.9 . .
C1 C2 H2 125.9 . .
Fe1 C2 H2 124.0 . .
O2 C24 Re1 173.8(5) . .
C8 C9 C10 106.2(4) . .
C8 C9 P1 127.7(3) . .
C10 C9 P1 125.8(4) . .
C8 C9 Fe1 69.9(3) . .
C10 C9 Fe1 68.9(3) . .
P1 C9 Fe1 130.4(2) . .
C6 C10 C9 107.3(4) . .
C6 C10 Fe1 70.0(3) . .
C9 C10 Fe1 69.2(3) . .
C6 C10 H10 126.3 . .
C9 C10 H10 126.3 . .
Fe1 C10 H10 126.0 . .
C4 C5 C1 110.0(4) . .
C4 C5 Fe1 72.2(3) . .
C1 C5 Fe1 70.9(2) . .
C4 C5 H5 125.0 . .
C1 C5 H5 125.0 . .
Fe1 C5 H5 123.6 . .
C5 C4 C3 105.5(5) . .
C5 C4 Fe1 68.3(3) . .
C3 C4 Fe1 68.2(3) . .
C5 C4 H4 127.2 . .
C3 C4 H4 127.2 . .
Fe1 C4 H4 127.8 . .
C10 C6 C7 110.3(4) . .
C10 C6 Fe1 69.2(2) . .
C7 C6 Fe1 70.7(3) . .
C10 C6 H6 124.8 . .
C7 C6 H6 124.8 . .
Fe1 C6 H6 126.9 . .
C7 C8 C9 109.6(4) . .
C7 C8 Fe1 70.3(3) . .
C9 C8 Fe1 68.7(3) . .
C7 C8 H8 125.2 . .
C9 C8 H8 125.2 . .
Fe1 C8 H8 127.4 . .
C2 C3 C4 111.1(5) . .
C2 C3 Fe1 70.2(3) . .
C4 C3 Fe1 70.9(3) . .
C2 C3 H3 124.4 . .
C4 C3 H3 124.4 . .
Fe1 C3 H3 126.1 . .
C11 C13 H13A 109.5 . .
C11 C13 H13B 109.5 . .
H13A C13 H13B 109.5 . .
C11 C13 H13C 109.5 . .
H13A C13 H13C 109.5 . .
H13B C13 H13C 109.5 . .
C15 C14 C16 108.4(4) . .
C15 C14 P1 114.1(4) . .
C16 C14 P1 112.2(4) . .
C15 C14 H14 107.3 . .
C16 C14 H14 107.3 . .
P1 C14 H14 107.3 . .
C11 C12 H12A 109.5 . .
C11 C12 H12B 109.5 . .
H12A C12 H12B 109.5 . .
C11 C12 H12C 109.5 . .
H12A C12 H12C 109.5 . .
H12B C12 H12C 109.5 . .
C20 C21 H21A 109.5 . .
C20 C21 H21B 109.5 . .
H21A C21 H21B 109.5 . .
C20 C21 H21C 109.5 . .
H21A C21 H21C 109.5 . .
H21B C21 H21C 109.5 . .
C21 C20 C22 107.2(5) . .
C21 C20 P2 118.0(4) . .
C22 C20 P2 114.5(5) . .
C21 C20 H20 105.3 . .
C22 C20 H20 105.3 . .
P2 C20 H20 105.3 . .
C12 C11 C13 111.4(4) . .
C12 C11 P1 113.5(3) . .
C13 C11 P1 110.8(4) . .
C12 C11 H11 106.9 . .
C13 C11 H11 106.9 . .
P1 C11 H11 106.9 . .
C20 C22 H22A 109.5 . .
C20 C22 H22B 109.5 . .
H22A C22 H22B 109.5 . .
C20 C22 H22C 109.5 . .
H22A C22 H22C 109.5 . .
H22B C22 H22C 109.5 . .
C14 C15 H15A 109.5 . .
C14 C15 H15B 109.5 . .
H15A C15 H15B 109.5 . .
C14 C15 H15C 109.5 . .
H15A C15 H15C 109.5 . .
H15B C15 H15C 109.5 . .
C17 C18 H18A 109.5 . .
C17 C18 H18B 109.5 . .
H18A C18 H18B 109.5 . .
C17 C18 H18C 109.5 . .
H18A C18 H18C 109.5 . .
H18B C18 H18C 109.5 . .
C18 C17 C19 101.3(4) . .
C18 C17 P2 120.2(5) . .
C19 C17 P2 109.6(4) . .
C18 C17 H17 108.4 . .
C19 C17 H17 108.4 . .
P2 C17 H17 108.4 . .
O1 C23 Re1 176.8(5) . .
C14 C16 H16A 109.5 . .
C14 C16 H16B 109.5 . .
H16A C16 H16B 109.5 . .
C14 C16 H16C 109.5 . .
H16A C16 H16C 109.5 . .
H16B C16 H16C 109.5 . .
O3 C25 Re1 178.2(5) . .
C17 C19 H19A 109.5 . .
C17 C19 H19B 109.5 . .
H19A C19 H19B 109.5 . .
C17 C19 H19C 109.5 . .
H19A C19 H19C 109.5 . .
H19B C19 H19C 109.5 . .

loop_
_geom_bond_atom_site_label_1
_geom_bond_atom_site_label_2
_geom_bond_distance
_geom_bond_site_symmetry_2
Re1 C24 1.927(5) .
Re1 C23 1.924(5) .
Re1 C25 1.960(5) .
Re1 P1 2.5252(13) .
Re1 P2 2.5465(13) .
Re1 Br1 2.6302(7) .
Fe1 C2 2.019(4) .
Fe1 C5 2.015(5) .
Fe1 C10 2.025(5) .
Fe1 C9 2.029(5) .
Fe1 C3 2.028(5) .
Fe1 C6 2.036(4) .
Fe1 C8 2.045(5) .
Fe1 C4 2.064(6) .
Fe1 C1 2.058(4) .
Fe1 C7 2.059(5) .
P1 C9 1.803(5) .
P1 C14 1.850(5) .
P1 C11 1.873(5) .
P2 C1 1.821(4) .
P2 C20 1.869(5) .
P2 C17 1.884(6) .
C1 C2 1.442(6) .
C1 C5 1.444(7) .
C7 C6 1.415(7) .
C7 C8 1.421(7) .
C7 H7 0.9300 .
C2 C3 1.346(8) .
C2 H2 0.9300 .
C24 O2 1.127(7) .
C9 C8 1.439(7) .
C9 C10 1.451(6) .
C10 C6 1.413(7) .
C10 H10 0.9300 .
C5 C4 1.381(7) .
C5 H5 0.9300 .
C4 C3 1.433(8) .
C4 H4 0.9300 .
C6 H6 0.9300 .
C8 H8 0.9300 .
C3 H3 0.9300 .
C13 C11 1.562(7) .
C13 H13A 0.9600 .
C13 H13B 0.9600 .
C13 H13C 0.9600 .
O1 C23 1.131(7) .
C14 C15 1.538(7) .
C14 C16 1.580(8) .
C14 H14 0.9800 .
C12 C11 1.490(7) .
C12 H12A 0.9600 .
C12 H12B 0.9600 .
C12 H12C 0.9600 .
C21 C20 1.523(9) .
C21 H21A 0.9600 .
C21 H21B 0.9600 .
C21 H21C 0.9600 .
C20 C22 1.542(9) .
C20 H20 0.9800 .
C11 H11 0.9800 .
C22 H22A 0.9600 .
C22 H22B 0.9600 .
C22 H22C 0.9600 .
C15 H15A 0.9600 .
C15 H15B 0.9600 .
C15 H15C 0.9600 .
C18 C17 1.448(8) .
C18 H18A 0.9600 .
C18 H18B 0.9600 .
C18 H18C 0.9600 .
C17 C19 1.557(8) .
C17 H17 0.9800 .
C16 H16A 0.9600 .
C16 H16B 0.9600 .
C16 H16C 0.9600 .
O3 C25 1.049(6) .
C19 H19A 0.9600 .
C19 H19B 0.9600 .
C19 H19C 0.9600 .
